data_2022457
loop_
_publ_author_name
'Pham, Duyen N. K.'
'Belanger, Zachary S.'
'Chadeayne, Andrew R.'
'Golen, James A.'
'Manke, David R.'

_publ_section_title
;
 The crystalline forms of nine hydrochloride salts of substituted
 tryptamines
;
_journal_coeditor_code YP3219
_journal_issue 10
_journal_name_full 'Acta Crystallographica Section C'
_journal_page_first
;
;
_journal_paper_doi 10.1107/S2053229621008950
_journal_volume 77
_journal_year 2021
_chemical_formula_iupac 'C10 H12 F N2 +, Cl -'
_chemical_formula_moiety 'C10 H12 F N2 +, Cl -'
_chemical_formula_sum 'C10 H12 Cl F N2'
_chemical_formula_weight 214.67
_chemical_name_common
;
5-Fluorotryptammonium chloride
;
_chemical_name_systematic
;
2-(5-Fluoro-1<i>H</i>-indol-3-yl)ethan-1-aminium chloride
;
_space_group_crystal_system orthorhombic
_space_group_IT_number 61
_space_group_name_Hall '-P 2ac 2ab'
_space_group_name_H-M_alt 'P b c a'
_atom_sites_solution_hydrogens mixed
_audit_creation_method
;
Olex2 1.3
(compiled 2020.11.12 svn.r5f609507 for OlexSys, GUI svn.r6272)
;
_cell_angle_alpha 90
_cell_angle_beta 90
_cell_angle_gamma 90
_cell_formula_units_Z 8
_cell_length_a 8.6708(4)
_cell_length_b 9.6684(5)
_cell_length_c 25.6854(12)
_cell_measurement_reflns_used 9978
_cell_measurement_temperature 297(2)
_cell_measurement_theta_max 26.37
_cell_measurement_theta_min 2.83
_cell_volume 2153.28(18)
_computing_cell_refinement
;
SAINT (Bruker, 2018)
;
_computing_data_collection
;
APEX3 (Bruker, 2018)
;
_computing_data_reduction
;
SAINT (Bruker, 2018)
;
_computing_molecular_graphics
;
OLEX2 (Dolomanov <i>et al.</i>,  2009)
;
_computing_publication_material
;
publCIF (Westrip, 2010)
;
_computing_structure_refinement
;
SHELXL2018 (Sheldrick, 2015b)
;
_computing_structure_solution
;
SHELXT2014 (Sheldrick, 2015a)
;
_diffrn_ambient_temperature 297.15
_diffrn_measured_fraction_theta_full 0.993
_diffrn_measured_fraction_theta_max 0.992
_diffrn_measurement_device_type 'Bruker D8 Venture CMOS'
_diffrn_measurement_method '\f and \w scans'
_diffrn_radiation_type MoK\a
_diffrn_radiation_wavelength 0.71073
_diffrn_reflns_av_R_equivalents 0.0428
_diffrn_reflns_av_unetI/netI 0.0116
_diffrn_reflns_limit_h_max 10
_diffrn_reflns_limit_h_min -10
_diffrn_reflns_limit_k_max 12
_diffrn_reflns_limit_k_min -12
_diffrn_reflns_limit_l_max 32
_diffrn_reflns_limit_l_min -32
_diffrn_reflns_number 65854
_diffrn_reflns_theta_full 25.242
_diffrn_reflns_theta_max 26.386
_diffrn_reflns_theta_min 2.834
_diffrn_source_current 30.0
_diffrn_source_power 1.5
_diffrn_source_voltage 50.0
_diffrn_standards_number 0
_exptl_absorpt_coefficient_mu 0.331
_exptl_absorpt_correction_T_max 0.7454
_exptl_absorpt_correction_T_min 0.6940
_exptl_absorpt_correction_type multi-scan
_exptl_absorpt_process_details
;
(SADABS; Bruker, 2018)
;
_exptl_crystal_colour colourless
_exptl_crystal_density_diffrn 1.324
_exptl_crystal_description PLATE
_exptl_crystal_F_000 896
_exptl_crystal_size_max 0.29
_exptl_crystal_size_mid 0.20
_exptl_crystal_size_min 0.03
_refine_diff_density_max 0.198
_refine_diff_density_min -0.194
_refine_ls_extinction_method none
_refine_ls_goodness_of_fit_ref 1.078
_refine_ls_hydrogen_treatment mixed
_refine_ls_matrix_type full
_refine_ls_number_parameters 143
_refine_ls_number_reflns 2190
_refine_ls_number_restraints 4
_refine_ls_restrained_S_all 1.078
_refine_ls_R_factor_all 0.0492
_refine_ls_R_factor_gt 0.0411
_refine_ls_shift/su_max 0.001
_refine_ls_shift/su_mean 0.000
_refine_ls_structure_factor_coef Fsqd
_refine_ls_weighting_details 'w=1/[\s^2^(Fo^2^)+(0.0348P)^2^+1.1584P] where P=(Fo^2^+2Fc^2^)/3'
_refine_ls_weighting_scheme calc
_refine_ls_wR_factor_gt 0.0937
_refine_ls_wR_factor_ref 0.0992
_reflns_number_gt 1904
_reflns_number_total 2190
_reflns_threshold_expression 'I > 2\s(I)'
_cod_data_source_file yp3219sup1.cif
_cod_data_source_block 6
_cod_database_code 2022457
_shelx_space_group_comment
;
The symmetry employed for this shelxl refinement is uniquely defined
by the following loop, which should always be used as a source of
symmetry information in preference to the above space-group names.
They are only intended as comments.
;
_shelx_estimated_absorpt_t_min 0.910
_shelx_estimated_absorpt_t_max 0.990

loop_
_space_group_symop_operation_xyz
'x, y, z'
'-x+1/2, -y, z+1/2'
'-x, y+1/2, -z+1/2'
'x+1/2, -y+1/2, -z'
'-x, -y, -z'
'x-1/2, y, -z-1/2'
'x, -y-1/2, z-1/2'
'-x-1/2, y-1/2, z'

loop_
_atom_site_type_symbol
_atom_site_label
_atom_site_fract_x
_atom_site_fract_y
_atom_site_fract_z
_atom_site_U_iso_or_equiv
_atom_site_adp_type
_atom_site_calc_flag
_atom_site_occupancy
_atom_site_disorder_assembly
_atom_site_disorder_group
Cl Cl1 0.31363(6) 0.14447(5) 0.46647(2) 0.05314(17) Uani d 1 . .
F F1 0.64999(17) 0.44187(18) 0.79095(5) 0.0866(5) Uani d 1 . .
N N1 0.5244(2) 0.59702(19) 0.59246(7) 0.0577(5) Uani d 1 . .
N N2 0.5407(2) 0.14363(17) 0.56311(7) 0.0480(4) Uani d 1 . .
C C1 0.4366(2) 0.4880(2) 0.57683(8) 0.0539(5) Uani d 1 . .
H H1A 0.393075 0.478901 0.543916 0.065 Uiso calc 1 . .
C C2 0.5701(2) 0.57566(19) 0.64294(8) 0.0489(5) Uani d 1 . .
C C3 0.6599(2) 0.6567(2) 0.67575(11) 0.0644(6) Uani d 1 . .
H H3 0.699807 0.740928 0.664589 0.077 Uiso calc 1 . .
C C4 0.6878(3) 0.6086(3) 0.72517(10) 0.0672(6) Uani d 1 . .
H H4 0.749892 0.658979 0.747816 0.081 Uiso calc 1 . .
C C5 0.6228(2) 0.4845(2) 0.74111(8) 0.0581(5) Uani d 1 . .
C C6 0.5326(2) 0.4029(2) 0.71029(7) 0.0485(4) Uani d 1 . .
H H6 0.490343 0.320759 0.722616 0.058 Uiso calc 1 . .
C C7 0.50647(19) 0.44837(18) 0.65919(7) 0.0409(4) Uani d 1 . .
C C8 0.4211(2) 0.3940(2) 0.61609(7) 0.0447(4) Uani d 1 . .
C C9 0.3376(2) 0.2586(2) 0.61418(8) 0.0548(5) Uani d 1 . .
H H9A 0.269263 0.258239 0.584276 0.066 Uiso calc 1 . .
H H9B 0.274446 0.249609 0.645168 0.066 Uiso calc 1 . .
C C10 0.4442(2) 0.1354(2) 0.61067(7) 0.0526(5) Uani d 1 . .
H H10A 0.510083 0.132699 0.641169 0.063 Uiso calc 1 . .
H H10B 0.383771 0.051022 0.609957 0.063 Uiso calc 1 . .
H H2A 0.476(2) 0.154(2) 0.5320(6) 0.077(8) Uiso d 1 . .
H H2B 0.605(2) 0.0613(17) 0.5590(9) 0.076(7) Uiso d 1 . .
H H2C 0.609(2) 0.2241(16) 0.5622(9) 0.067(6) Uiso d 1 . .
H H1 0.554(3) 0.6645(19) 0.5727(9) 0.085(9) Uiso d 1 . .

loop_
_atom_site_aniso_label
_atom_site_aniso_U_11
_atom_site_aniso_U_22
_atom_site_aniso_U_33
_atom_site_aniso_U_12
_atom_site_aniso_U_13
_atom_site_aniso_U_23
Cl1 0.0559(3) 0.0432(3) 0.0603(3) 0.0035(2) -0.0091(2) 0.0043(2)
F1 0.0834(9) 0.1216(13) 0.0549(7) 0.0092(9) -0.0167(7) -0.0145(8)
N1 0.0584(10) 0.0480(9) 0.0668(11) 0.0101(8) 0.0140(9) 0.0122(9)
N2 0.0495(9) 0.0406(8) 0.0538(9) -0.0026(7) -0.0015(8) -0.0031(7)
C1 0.0449(10) 0.0675(13) 0.0493(10) 0.0144(10) 0.0038(8) 0.0023(10)
C2 0.0414(10) 0.0392(9) 0.0662(12) 0.0068(8) 0.0115(9) -0.0040(9)
C3 0.0532(12) 0.0443(11) 0.0958(18) -0.0042(9) 0.0153(12) -0.0179(11)
C4 0.0520(12) 0.0677(14) 0.0819(16) -0.0046(11) 0.0003(11) -0.0346(13)
C5 0.0484(11) 0.0736(14) 0.0522(11) 0.0104(10) -0.0038(9) -0.0155(10)
C6 0.0429(10) 0.0507(10) 0.0519(10) 0.0029(8) 0.0039(8) -0.0047(9)
C7 0.0326(8) 0.0413(9) 0.0488(10) 0.0040(7) 0.0053(7) -0.0053(8)
C8 0.0348(9) 0.0523(10) 0.0470(10) 0.0030(8) 0.0040(7) -0.0049(8)
C9 0.0412(10) 0.0719(14) 0.0513(11) -0.0116(10) 0.0036(8) -0.0117(10)
C10 0.0578(12) 0.0513(11) 0.0488(10) -0.0182(9) -0.0018(9) 0.0008(9)

loop_
_atom_type_symbol
_atom_type_description
_atom_type_scat_dispersion_real
_atom_type_scat_dispersion_imag
_atom_type_scat_source
C C 0.0033 0.0016 'International Tables Vol C Tables 4.2.6.8 and 6.1.1.4'
H H 0.0000 0.0000 'International Tables Vol C Tables 4.2.6.8 and 6.1.1.4'
Cl Cl 0.1484 0.1585 'International Tables Vol C Tables 4.2.6.8 and 6.1.1.4'
F F 0.0171 0.0103 'International Tables Vol C Tables 4.2.6.8 and 6.1.1.4'
N N 0.0061 0.0033 'International Tables Vol C Tables 4.2.6.8 and 6.1.1.4'

loop_
_geom_angle_atom_site_label_1
_geom_angle_atom_site_label_2
_geom_angle_atom_site_label_3
_geom_angle_site_symmetry_1
_geom_angle_site_symmetry_3
_geom_angle
_geom_angle_publ_flag
C1 N1 C2 . . 108.90(17) ?
C1 N1 H1 . . 125.1(18) ?
C2 N1 H1 . . 125.7(18) ?
C10 N2 H2A . . 110.5(14) ?
C10 N2 H2B . . 111.6(14) ?
C10 N2 H2C . . 113.7(13) ?
H2A N2 H2B . . 109(2) ?
H2A N2 H2C . . 104.4(19) ?
H2B N2 H2C . . 107.5(19) ?
N1 C1 H1A . . 124.7 ?
N1 C1 C8 . . 110.67(18) ?
C8 C1 H1A . . 124.7 ?
N1 C2 C3 . . 130.6(2) ?
N1 C2 C7 . . 107.33(17) ?
C3 C2 C7 . . 122.1(2) ?
C2 C3 H3 . . 121.0 ?
C4 C3 C2 . . 117.9(2) ?
C4 C3 H3 . . 121.0 ?
C3 C4 H4 . . 120.2 ?
C3 C4 C5 . . 119.6(2) ?
C5 C4 H4 . . 120.2 ?
F1 C5 C4 . . 117.9(2) ?
C6 C5 F1 . . 117.9(2) ?
C6 C5 C4 . . 124.2(2) ?
C5 C6 H6 . . 121.5 ?
C5 C6 C7 . . 117.01(19) ?
C7 C6 H6 . . 121.5 ?
C2 C7 C8 . . 107.07(16) ?
C6 C7 C2 . . 119.13(17) ?
C6 C7 C8 . . 133.79(18) ?
C1 C8 C7 . . 106.03(17) ?
C1 C8 C9 . . 127.31(18) ?
C7 C8 C9 . . 126.62(17) ?
C8 C9 H9A . . 108.9 ?
C8 C9 H9B . . 108.9 ?
C8 C9 C10 . . 113.29(15) ?
H9A C9 H9B . . 107.7 ?
C10 C9 H9A . . 108.9 ?
C10 C9 H9B . . 108.9 ?
N2 C10 C9 . . 110.65(16) ?
N2 C10 H10A . . 109.5 ?
N2 C10 H10B . . 109.5 ?
C9 C10 H10A . . 109.5 ?
C9 C10 H10B . . 109.5 ?
H10A C10 H10B . . 108.1 ?

loop_
_geom_bond_atom_site_label_1
_geom_bond_atom_site_label_2
_geom_bond_site_symmetry_2
_geom_bond_distance
_geom_bond_publ_flag
F1 C5 . 1.365(2) ?
N1 C1 . 1.361(3) ?
N1 C2 . 1.371(3) ?
N1 H1 . 0.863(10) ?
N2 C10 . 1.483(3) ?
N2 H2A . 0.983(10) ?
N2 H2B . 0.980(10) ?
N2 H2C . 0.976(10) ?
C1 H1A . 0.9300 ?
C1 C8 . 1.364(3) ?
C2 C3 . 1.389(3) ?
C2 C7 . 1.412(3) ?
C3 H3 . 0.9300 ?
C3 C4 . 1.373(3) ?
C4 H4 . 0.9300 ?
C4 C5 . 1.388(3) ?
C5 C6 . 1.364(3) ?
C6 H6 . 0.9300 ?
C6 C7 . 1.403(3) ?
C7 C8 . 1.432(2) ?
C8 C9 . 1.497(3) ?
C9 H9A . 0.9700 ?
C9 H9B . 0.9700 ?
C9 C10 . 1.510(3) ?
C10 H10A . 0.9700 ?
C10 H10B . 0.9700 ?

loop_
_geom_hbond_atom_site_label_D
_geom_hbond_atom_site_label_H
_geom_hbond_atom_site_label_A
_geom_hbond_site_symmetry_A
_geom_hbond_distance_DH
_geom_hbond_distance_HA
_geom_hbond_distance_DA
_geom_hbond_angle_DHA
_geom_hbond_publ_flag
N2 H2A Cl1 . 0.983(10) 2.194(11) 3.1685(18) 171(2) yes
N2 H2B Cl1 5_656 0.980(10) 2.209(12) 3.1513(17) 161(2) yes
N2 H2C Cl1 4_556 0.976(10) 2.306(13) 3.2208(17) 155.7(18) yes
N1 H1 Cl1 5_666 0.863(10) 2.398(12) 3.2418(18) 166(2) yes

loop_
_geom_torsion_atom_site_label_1
_geom_torsion_atom_site_label_2
_geom_torsion_atom_site_label_3
_geom_torsion_atom_site_label_4
_geom_torsion_site_symmetry_1
_geom_torsion_site_symmetry_2
_geom_torsion_site_symmetry_3
_geom_torsion_site_symmetry_4
_geom_torsion
_geom_torsion_publ_flag
F1 C5 C6 C7 . . . . -179.84(16) ?
N1 C1 C8 C7 . . . . -0.3(2) ?
N1 C1 C8 C9 . . . . -178.08(17) ?
N1 C2 C3 C4 . . . . -179.9(2) ?
N1 C2 C7 C6 . . . . -178.49(16) ?
N1 C2 C7 C8 . . . . 0.26(19) ?
C1 N1 C2 C3 . . . . -179.83(19) ?
C1 N1 C2 C7 . . . . -0.5(2) ?
C1 C8 C9 C10 . . . . 104.4(2) ?
C2 N1 C1 C8 . . . . 0.5(2) ?
C2 C3 C4 C5 . . . . -1.9(3) ?
C2 C7 C8 C1 . . . . 0.04(19) ?
C2 C7 C8 C9 . . . . 177.80(17) ?
C3 C2 C7 C6 . . . . 0.9(3) ?
C3 C2 C7 C8 . . . . 179.69(17) ?
C3 C4 C5 F1 . . . . -178.34(19) ?
C3 C4 C5 C6 . . . . 1.1(3) ?
C4 C5 C6 C7 . . . . 0.7(3) ?
C5 C6 C7 C2 . . . . -1.7(2) ?
C5 C6 C7 C8 . . . . 179.99(18) ?
C6 C7 C8 C1 . . . . 178.53(19) ?
C6 C7 C8 C9 . . . . -3.7(3) ?
C7 C2 C3 C4 . . . . 0.9(3) ?
C7 C8 C9 C10 . . . . -72.9(2) ?
C8 C9 C10 N2 . . . . -59.8(2) ?

_cod_database_fobs_code 2022457
